data_1572693
loop_
_publ_author_name
'Tay, Gavin'
'Nishimura, Soushi'
'Oguri, Hiroki'

_publ_section_title
;
 Direct photochemical intramolecular [4 + 2] cycloadditions of
 dehydrosecodine-type substrates for the synthesis of the
 <i>iboga</i>-type scaffold and divergent [2 + 2] cycloadditions employing
 micro-flow system.
;
_journal_issue 38
_journal_name_full 'Chemical science'
_journal_page_first 15599
_journal_page_last 15609
_journal_paper_doi 10.1039/d4sc02597k
_journal_volume 15
_journal_year 2024
_chemical_formula_moiety 'C24 H28 N2 O4'
_chemical_formula_sum 'C24 H28 N2 O4'
_chemical_formula_weight 408.48
_chemical_name_systematic 'Bowl-type scaffold'
_space_group_crystal_system monoclinic
_space_group_IT_number 14
_space_group_name_Hall '-P 2ybc'
_space_group_name_H-M_alt 'P 1 21/c 1'
_atom_sites_solution_hydrogens difmap
_atom_sites_solution_primary dual
_audit_creation_date 2024-03-25
_audit_creation_method
;
Olex2 1.3
(compiled 2020.11.12 svn.r5f609507 for OlexSys, GUI svn.r6226)
;
_audit_update_record
;
2024-08-02 deposited with the CCDC.	2024-08-16 downloaded from the CCDC.
;
_cell_angle_alpha 90
_cell_angle_beta 97.388(4)
_cell_angle_gamma 90
_cell_formula_units_Z 4
_cell_length_a 10.4706(18)
_cell_length_b 11.081(2)
_cell_length_c 18.106(3)
_cell_measurement_reflns_used 19879
_cell_measurement_temperature 109.0
_cell_measurement_theta_max 97.361
_cell_measurement_theta_min 0.71081
_cell_volume 2083.3(6)
_computing_molecular_graphics 'Olex2 1.3 (Dolomanov et al., 2009)'
_computing_publication_material 'Olex2 1.3 (Dolomanov et al., 2009)'
_computing_structure_refinement 'SHELXL 2018/3 (Sheldrick, 2015)'
_computing_structure_solution 'SHELXT 2018/2 (Sheldrick, 2018)'
_diffrn_ambient_temperature 109.0
_diffrn_measured_fraction_theta_full 1.000
_diffrn_measured_fraction_theta_max 0.999
_diffrn_measurement_device_type Bruker
_diffrn_radiation_type MoK\a
_diffrn_radiation_wavelength 0.71073
_diffrn_reflns_av_R_equivalents 0.1843
_diffrn_reflns_av_unetI/netI 0.1745
_diffrn_reflns_Laue_measured_fraction_full 1.000
_diffrn_reflns_Laue_measured_fraction_max 0.999
_diffrn_reflns_limit_h_max 12
_diffrn_reflns_limit_h_min -12
_diffrn_reflns_limit_k_max 13
_diffrn_reflns_limit_k_min -12
_diffrn_reflns_limit_l_max 21
_diffrn_reflns_limit_l_min -21
_diffrn_reflns_number 19090
_diffrn_reflns_point_group_measured_fraction_full 1.000
_diffrn_reflns_point_group_measured_fraction_max 0.999
_diffrn_reflns_theta_full 25.242
_diffrn_reflns_theta_max 25.406
_diffrn_reflns_theta_min 1.961
_exptl_absorpt_coefficient_mu 0.089
_exptl_absorpt_correction_T_max 0.7452
_exptl_absorpt_correction_T_min 0.6281
_exptl_absorpt_correction_type multi-scan
_exptl_absorpt_process_details
;
SADABS-2016/2 (Bruker,2016) was used for absorption correction.
wR2(int) was 0.0938 before and 0.0781 after correction.
The Ratio of minimum to maximum transmission is 0.8429.
The \l/2 correction factor is Not present.
;
_exptl_crystal_colour 'clear light yellow'
_exptl_crystal_colour_lustre clear
_exptl_crystal_colour_modifier light
_exptl_crystal_colour_primary yellow
_exptl_crystal_density_diffrn 1.302
_exptl_crystal_description block
_exptl_crystal_F_000 872
_exptl_crystal_preparation 'vapor diffusion method DCM/hex'
_exptl_crystal_recrystallization_method 'vapor diffusion method DCM/hex'
_exptl_crystal_size_max 0.9
_exptl_crystal_size_mid 0.1
_exptl_crystal_size_min 0.097
_refine_diff_density_max 0.424
_refine_diff_density_min -0.323
_refine_diff_density_rms 0.080
_refine_ls_extinction_method none
_refine_ls_goodness_of_fit_ref 0.955
_refine_ls_hydrogen_treatment refall
_refine_ls_matrix_type full
_refine_ls_number_parameters 383
_refine_ls_number_reflns 3845
_refine_ls_number_restraints 0
_refine_ls_restrained_S_all 0.955
_refine_ls_R_factor_all 0.1976
_refine_ls_R_factor_gt 0.0772
_refine_ls_shift/su_max 0.000
_refine_ls_shift/su_mean 0.000
_refine_ls_structure_factor_coef Fsqd
_refine_ls_weighting_details 'w=1/[\s^2^(Fo^2^)+(0.1071P)^2^] where P=(Fo^2^+2Fc^2^)/3'
_refine_ls_weighting_scheme calc
_refine_ls_wR_factor_gt 0.1655
_refine_ls_wR_factor_ref 0.2437
_reflns_Friedel_coverage 0.000
_reflns_number_gt 1557
_reflns_number_total 3845
_reflns_threshold_expression 'I > 2\s(I)'
_cod_data_source_file d4sc02597k2.cif
_cod_data_source_block Bowl-type_scaffold
_cod_depositor_comments 'Adding full bibliography for 1572691--1572693.cif.'
_cod_database_code 1572693
_shelx_shelxl_version_number 2018/3
_shelx_space_group_comment
;
The symmetry employed for this shelxl refinement is uniquely defined
by the following loop, which should always be used as a source of
symmetry information in preference to the above space-group names.
They are only intended as comments.
;
_shelx_estimated_absorpt_t_max 0.991
_shelx_estimated_absorpt_t_min 0.924
_olex2_refinement_description
;
;
_olex2_exptl_crystal_mounting_method 'Manual mounting using Rigaku loop'
_olex2_submission_original_sample_id 'Bowl-type scaffold'
_olex2_submission_special_instructions 'No special instructions were received'

loop_
_space_group_symop_operation_xyz
'x, y, z'
'-x, y+1/2, -z+1/2'
'-x, -y, -z'
'x, -y-1/2, z-1/2'

loop_
_atom_site_label
_atom_site_type_symbol
_atom_site_fract_x
_atom_site_fract_y
_atom_site_fract_z
_atom_site_U_iso_or_equiv
_atom_site_adp_type
_atom_site_occupancy
_atom_site_site_symmetry_order
_atom_site_calc_flag
_atom_site_refinement_flags_posn
_atom_site_refinement_flags_adp
_atom_site_refinement_flags_occupancy
_atom_site_disorder_assembly
_atom_site_disorder_group
O001 O 0.1722(3) 0.6462(3) 0.32165(18) 0.0296(9) Uani 1 1 d . . . . .
O002 O 0.3617(3) 0.6435(3) 0.3978(2) 0.0335(9) Uani 1 1 d . . . . .
O003 O 0.0359(3) 0.3143(3) 0.3919(2) 0.0365(10) Uani 1 1 d . . . . .
O004 O 0.1564(3) 0.4490(4) 0.4645(2) 0.0408(10) Uani 1 1 d . . . . .
N005 N 0.3183(4) 0.5091(4) 0.2994(2) 0.0280(11) Uani 1 1 d . . . . .
N006 N 0.3565(4) 0.1317(4) 0.3480(2) 0.0302(11) Uani 1 1 d . . . . .
C007 C 0.2701(4) 0.4980(5) 0.2232(3) 0.0272(13) Uani 1 1 d . . . . .
C008 C 0.3273(4) 0.3948(5) 0.1971(3) 0.0274(13) Uani 1 1 d . . . . .
C009 C 0.2540(5) 0.2019(5) 0.3601(3) 0.0297(13) Uani 1 1 d . . . . .
H009 H 0.172(4) 0.193(4) 0.322(2) 0.020(12) Uiso 1 1 d . . . . .
C00A C 0.4101(4) 0.3415(5) 0.2583(3) 0.0289(13) Uani 1 1 d . . . . .
C00B C 0.2583(4) 0.2813(5) 0.4171(3) 0.0280(13) Uani 1 1 d . . . . .
C00C C 0.2903(5) 0.6053(5) 0.3455(3) 0.0301(13) Uani 1 1 d . . . . .
C00D C 0.3889(5) 0.3210(5) 0.4519(3) 0.0296(13) Uani 1 1 d . . . . .
H00D H 0.390(5) 0.362(5) 0.498(3) 0.033(15) Uiso 1 1 d . . . . .
C00E C 0.1496(5) 0.3560(5) 0.4286(3) 0.0333(14) Uani 1 1 d . . . . .
C00F C 0.4990(5) 0.2259(5) 0.4557(3) 0.0328(14) Uani 1 1 d . . . . .
H00F H 0.538(4) 0.198(4) 0.514(3) 0.031(14) Uiso 1 1 d . . . . .
C00G C 0.4669(5) 0.4019(5) 0.3984(3) 0.0316(14) Uani 1 1 d . . . . .
H00G H 0.479(4) 0.484(5) 0.421(3) 0.028(13) Uiso 1 1 d . . . . .
C00H C 0.1877(5) 0.5698(6) 0.1758(3) 0.0344(14) Uani 1 1 d . . . . .
H00H H 0.150(4) 0.646(4) 0.193(2) 0.019(12) Uiso 1 1 d . . . . .
C00I C 0.3003(5) 0.3628(5) 0.1222(3) 0.0342(14) Uani 1 1 d . . . . .
H00I H 0.341(5) 0.281(5) 0.107(3) 0.052(17) Uiso 1 1 d . . . . .
C00J C 0.4076(4) 0.4126(5) 0.3196(3) 0.0299(13) Uani 1 1 d . . . . .
C00K C 0.1621(5) 0.5362(5) 0.1013(3) 0.0347(14) Uani 1 1 d . . . . .
H00K H 0.089(6) 0.583(6) 0.067(3) 0.07(2) Uiso 1 1 d . . . . .
C00L C 0.5835(5) 0.3156(5) 0.4185(4) 0.0352(15) Uani 1 1 d . . . . .
H00A H 0.631(6) 0.296(6) 0.374(4) 0.07(2) Uiso 1 1 d . . . . .
H00B H 0.655(4) 0.353(4) 0.460(2) 0.021(12) Uiso 1 1 d . . . . .
C00M C 0.2165(5) 0.4348(6) 0.0740(4) 0.0375(15) Uani 1 1 d . . . . .
H00M H 0.189(5) 0.411(5) 0.024(3) 0.043(16) Uiso 1 1 d . . . . .
C00N C 0.1250(5) 0.7605(5) 0.3524(3) 0.0346(14) Uani 1 1 d . . . . .
C00O C 0.4719(6) 0.2199(5) 0.2491(4) 0.0359(15) Uani 1 1 d . . . . .
H00C H 0.556(6) 0.218(5) 0.280(3) 0.059(19) Uiso 1 1 d . . . . .
H00E H 0.487(4) 0.207(4) 0.185(3) 0.038(14) Uiso 1 1 d . . . . .
C00P C 0.3866(6) 0.1165(6) 0.2728(3) 0.0374(15) Uani 1 1 d . . . . .
H00J H 0.292(4) 0.118(4) 0.232(2) 0.030(13) Uiso 1 1 d . . . . .
H00L H 0.417(5) 0.040(6) 0.264(3) 0.054(19) Uiso 1 1 d . . . . .
C00Q C -0.0709(5) 0.4012(7) 0.3891(4) 0.0419(16) Uani 1 1 d . . . . .
H00N H -0.060(5) 0.466(6) 0.351(3) 0.054(19) Uiso 1 1 d . . . . .
H00O H -0.075(5) 0.426(5) 0.445(3) 0.051(17) Uiso 1 1 d . . . . .
H00P H -0.153(8) 0.352(8) 0.366(5) 0.13(3) Uiso 1 1 d . . . . .
C00R C 0.4564(5) 0.1123(5) 0.4122(3) 0.0351(14) Uani 1 1 d . . . . .
H00Q H 0.530(5) 0.069(5) 0.394(2) 0.029(14) Uiso 1 1 d . . . . .
H00R H 0.420(4) 0.053(5) 0.444(3) 0.027(14) Uiso 1 1 d . . . . .
C00S C -0.0039(6) 0.7755(7) 0.3042(4) 0.0402(16) Uani 1 1 d . . . . .
H00S H 0.009(5) 0.782(5) 0.248(4) 0.052(18) Uiso 1 1 d . . . . .
H00T H -0.045(6) 0.851(6) 0.321(3) 0.07(2) Uiso 1 1 d . . . . .
H00U H -0.055(5) 0.703(5) 0.305(3) 0.045(17) Uiso 1 1 d . . . . .
C00T C 0.1079(7) 0.7449(7) 0.4334(4) 0.0445(17) Uani 1 1 d . . . . .
H00V H 0.062(6) 0.664(7) 0.441(4) 0.08(2) Uiso 1 1 d . . . . .
H00W H 0.065(6) 0.826(6) 0.447(3) 0.059(18) Uiso 1 1 d . . . . .
H00X H 0.198(6) 0.742(5) 0.466(3) 0.059(19) Uiso 1 1 d . . . . .
C00U C 0.2144(6) 0.8626(6) 0.3389(4) 0.0424(16) Uani 1 1 d . . . . .
H00Y H 0.302(6) 0.858(5) 0.368(3) 0.053(18) Uiso 1 1 d . . . . .
H H 0.180(5) 0.949(6) 0.347(3) 0.050(17) Uiso 1 1 d . . . . .
HA H 0.228(5) 0.872(5) 0.283(3) 0.047(17) Uiso 1 1 d . . . . .

loop_
_atom_site_aniso_label
_atom_site_aniso_U_11
_atom_site_aniso_U_22
_atom_site_aniso_U_33
_atom_site_aniso_U_23
_atom_site_aniso_U_13
_atom_site_aniso_U_12
O001 0.0210(18) 0.026(2) 0.042(2) -0.0081(17) 0.0062(16) 0.0052(17)
O002 0.030(2) 0.029(2) 0.042(2) -0.0029(18) 0.0056(18) -0.0009(18)
O003 0.0245(19) 0.033(2) 0.054(3) -0.0071(18) 0.0108(17) 0.0016(18)
O004 0.028(2) 0.036(3) 0.059(3) -0.013(2) 0.0117(18) 0.0008(19)
N005 0.023(2) 0.021(2) 0.042(3) 0.000(2) 0.008(2) 0.000(2)
N006 0.026(2) 0.026(3) 0.039(3) -0.003(2) 0.007(2) 0.001(2)
C007 0.025(3) 0.022(3) 0.036(3) -0.002(2) 0.010(2) -0.002(3)
C008 0.022(3) 0.030(3) 0.032(3) -0.001(3) 0.012(2) -0.004(2)
C009 0.019(3) 0.022(3) 0.050(4) 0.001(3) 0.012(3) -0.003(2)
C00A 0.014(2) 0.029(3) 0.046(4) -0.002(3) 0.011(2) 0.000(2)
C00B 0.019(3) 0.023(3) 0.044(3) 0.000(3) 0.009(2) 0.000(2)
C00C 0.025(3) 0.022(3) 0.045(4) 0.001(3) 0.009(3) -0.001(3)
C00D 0.025(3) 0.024(3) 0.042(4) 0.003(3) 0.012(3) 0.003(3)
C00E 0.022(3) 0.036(4) 0.043(4) -0.001(3) 0.009(2) -0.003(3)
C00F 0.027(3) 0.026(3) 0.047(4) 0.000(3) 0.007(3) 0.005(3)
C00G 0.026(3) 0.029(4) 0.042(4) -0.002(3) 0.010(2) 0.000(3)
C00H 0.025(3) 0.030(4) 0.048(4) 0.001(3) 0.007(3) -0.001(3)
C00I 0.027(3) 0.027(3) 0.053(4) -0.001(3) 0.020(3) -0.003(3)
C00J 0.018(2) 0.023(3) 0.051(4) 0.008(3) 0.014(2) 0.000(2)
C00K 0.034(3) 0.028(4) 0.042(4) 0.004(3) 0.007(3) -0.005(3)
C00L 0.022(3) 0.034(4) 0.049(4) 0.007(3) 0.001(3) 0.003(3)
C00M 0.032(3) 0.043(4) 0.037(4) -0.003(3) 0.003(3) -0.005(3)
C00N 0.030(3) 0.028(3) 0.044(4) -0.008(3) -0.001(3) 0.005(3)
C00O 0.032(3) 0.030(4) 0.049(4) -0.004(3) 0.016(3) 0.001(3)
C00P 0.035(3) 0.026(4) 0.053(4) -0.008(3) 0.013(3) 0.003(3)
C00Q 0.023(3) 0.050(5) 0.053(5) -0.003(4) 0.007(3) 0.009(3)
C00R 0.029(3) 0.030(4) 0.048(4) 0.004(3) 0.009(3) 0.005(3)
C00S 0.030(3) 0.040(4) 0.052(5) 0.001(3) 0.008(3) 0.008(3)
C00T 0.048(4) 0.041(5) 0.045(4) -0.010(3) 0.008(3) 0.021(4)
C00U 0.041(4) 0.022(4) 0.063(5) -0.002(3) 0.004(3) -0.004(3)

loop_
_atom_type_symbol
_atom_type_description
_atom_type_scat_dispersion_real
_atom_type_scat_dispersion_imag
_atom_type_scat_source
C C 0.0033 0.0016 'International Tables Vol C Tables 4.2.6.8 and 6.1.1.4'
H H 0.0000 0.0000 'International Tables Vol C Tables 4.2.6.8 and 6.1.1.4'
N N 0.0061 0.0033 'International Tables Vol C Tables 4.2.6.8 and 6.1.1.4'
O O 0.0106 0.0060 'International Tables Vol C Tables 4.2.6.8 and 6.1.1.4'

loop_
_geom_angle_atom_site_label_1
_geom_angle_atom_site_label_2
_geom_angle_atom_site_label_3
_geom_angle
_geom_angle_site_symmetry_1
_geom_angle_site_symmetry_3
_geom_angle_publ_flag
C00C O001 C00N 120.3(4) . . ?
C00E O003 C00Q 113.9(4) . . ?
C007 N005 C00J 108.9(4) . . ?
C00C N005 C007 124.8(4) . . ?
C00C N005 C00J 126.2(4) . . ?
C009 N006 C00P 119.2(5) . . ?
C009 N006 C00R 116.6(5) . . ?
C00P N006 C00R 120.4(4) . . ?
C008 C007 N005 106.7(4) . . ?
C00H C007 N005 132.1(5) . . ?
C00H C007 C008 121.2(5) . . ?
C007 C008 C00A 108.4(5) . . ?
C00I C008 C007 119.6(5) . . ?
C00I C008 C00A 132.1(5) . . ?
N006 C009 H009 116(2) . . ?
C00B C009 N006 122.9(5) . . ?
C00B C009 H009 121(2) . . ?
C008 C00A C00O 120.2(5) . . ?
C00J C00A C008 108.5(5) . . ?
C00J C00A C00O 131.1(5) . . ?
C009 C00B C00D 116.8(5) . . ?
C009 C00B C00E 122.2(5) . . ?
C00E C00B C00D 117.7(5) . . ?
O001 C00C N005 108.7(4) . . ?
O002 C00C O001 126.1(5) . . ?
O002 C00C N005 125.2(5) . . ?
C00B C00D H00D 115(3) . . ?
C00B C00D C00F 116.8(5) . . ?
C00B C00D C00G 114.6(5) . . ?
C00F C00D H00D 111(3) . . ?
C00F C00D C00G 88.5(4) . . ?
C00G C00D H00D 108(3) . . ?
O003 C00E C00B 112.9(5) . . ?
O004 C00E O003 122.3(5) . . ?
O004 C00E C00B 124.8(5) . . ?
C00D C00F H00F 114(2) . . ?
C00L C00F C00D 90.4(4) . . ?
C00L C00F H00F 115(2) . . ?
C00R C00F C00D 111.8(4) . . ?
C00R C00F H00F 108(2) . . ?
C00R C00F C00L 117.0(5) . . ?
C00D C00G H00G 108(3) . . ?
C00J C00G C00D 116.1(4) . . ?
C00J C00G H00G 109(3) . . ?
C00J C00G C00L 119.5(5) . . ?
C00L C00G C00D 87.8(4) . . ?
C00L C00G H00G 114(3) . . ?
C007 C00H H00H 122(2) . . ?
C007 C00H C00K 118.2(6) . . ?
C00K C00H H00H 120(2) . . ?
C008 C00I H00I 116(3) . . ?
C008 C00I C00M 119.5(6) . . ?
C00M C00I H00I 124(3) . . ?
N005 C00J C00G 118.9(5) . . ?
C00A C00J N005 107.6(5) . . ?
C00A C00J C00G 133.3(5) . . ?
C00H C00K H00K 119(4) . . ?
C00M C00K C00H 121.8(6) . . ?
C00M C00K H00K 119(4) . . ?
C00F C00L C00G 91.2(4) . . ?
C00F C00L H00A 125(4) . . ?
C00F C00L H00B 109(2) . . ?
C00G C00L H00A 113(3) . . ?
C00G C00L H00B 112(2) . . ?
H00A C00L H00B 106(4) . . ?
C00I C00M H00M 122(3) . . ?
C00K C00M C00I 119.6(6) . . ?
C00K C00M H00M 118(3) . . ?
O001 C00N C00S 100.9(4) . . ?
O001 C00N C00T 110.6(5) . . ?
O001 C00N C00U 109.5(4) . . ?
C00T C00N C00S 111.2(5) . . ?
C00U C00N C00S 110.4(5) . . ?
C00U C00N C00T 113.5(5) . . ?
C00A C00O H00C 109(4) . . ?
C00A C00O H00E 109(2) . . ?
C00A C00O C00P 111.0(5) . . ?
H00C C00O H00E 109(4) . . ?
C00P C00O H00C 110(3) . . ?
C00P C00O H00E 110(2) . . ?
N006 C00P C00O 112.2(5) . . ?
N006 C00P H00J 109(2) . . ?
N006 C00P H00L 113(4) . . ?
C00O C00P H00J 107(2) . . ?
C00O C00P H00L 114(4) . . ?
H00J C00P H00L 101(4) . . ?
O003 C00Q H00N 110(3) . . ?
O003 C00Q H00O 105(3) . . ?
O003 C00Q H00P 105(5) . . ?
H00N C00Q H00O 119(5) . . ?
H00N C00Q H00P 104(6) . . ?
H00O C00Q H00P 112(5) . . ?
N006 C00R C00F 114.7(5) . . ?
N006 C00R H00Q 108(3) . . ?
N006 C00R H00R 106(3) . . ?
C00F C00R H00Q 112(3) . . ?
C00F C00R H00R 111(3) . . ?
H00Q C00R H00R 104(4) . . ?
C00N C00S H00S 111(3) . . ?
C00N C00S H00T 107(3) . . ?
C00N C00S H00U 110(3) . . ?
H00S C00S H00T 111(5) . . ?
H00S C00S H00U 102(4) . . ?
H00T C00S H00U 116(5) . . ?
C00N C00T H00V 110(4) . . ?
C00N C00T H00W 104(3) . . ?
C00N C00T H00X 110(3) . . ?
H00V C00T H00W 120(5) . . ?
H00V C00T H00X 108(5) . . ?
H00W C00T H00X 106(4) . . ?
C00N C00U H00Y 115(3) . . ?
C00N C00U H 116(3) . . ?
C00N C00U HA 113(3) . . ?
H00Y C00U H 106(4) . . ?
H00Y C00U HA 106(4) . . ?
H C00U HA 98(4) . . ?

loop_
_geom_bond_atom_site_label_1
_geom_bond_atom_site_label_2
_geom_bond_distance
_geom_bond_site_symmetry_2
_geom_bond_publ_flag
O001 C00C 1.336(6) . ?
O001 C00N 1.493(6) . ?
O002 C00C 1.205(6) . ?
O003 C00E 1.367(6) . ?
O003 C00Q 1.472(6) . ?
O004 C00E 1.216(6) . ?
N005 C007 1.411(6) . ?
N005 C00C 1.408(7) . ?
N005 C00J 1.437(6) . ?
N006 C009 1.366(6) . ?
N006 C00P 1.447(7) . ?
N006 C00R 1.476(7) . ?
C007 C008 1.401(7) . ?
C007 C00H 1.387(7) . ?
C008 C00A 1.443(7) . ?
C008 C00I 1.395(7) . ?
C009 H009 1.03(4) . ?
C009 C00B 1.352(7) . ?
C00A C00J 1.364(7) . ?
C00A C00O 1.514(7) . ?
C00B C00D 1.497(7) . ?
C00B C00E 1.444(7) . ?
C00D H00D 0.94(5) . ?
C00D C00F 1.557(7) . ?
C00D C00G 1.615(7) . ?
C00F H00F 1.12(5) . ?
C00F C00L 1.543(8) . ?
C00F C00R 1.521(8) . ?
C00G H00G 1.00(5) . ?
C00G C00J 1.486(7) . ?
C00G C00L 1.557(7) . ?
C00H H00H 0.99(5) . ?
C00H C00K 1.392(8) . ?
C00I H00I 1.05(6) . ?
C00I C00M 1.402(8) . ?
C00K H00K 1.06(6) . ?
C00K C00M 1.380(8) . ?
C00L H00A 1.03(6) . ?
C00L H00B 1.07(4) . ?
C00M H00M 0.96(5) . ?
C00N C00S 1.520(7) . ?
C00N C00T 1.510(8) . ?
C00N C00U 1.508(8) . ?
C00O H00C 0.98(6) . ?
C00O H00E 1.20(5) . ?
C00O C00P 1.547(8) . ?
C00P H00J 1.16(4) . ?
C00P H00L 0.92(6) . ?
C00Q H00N 1.01(6) . ?
C00Q H00O 1.06(6) . ?
C00Q H00P 1.06(9) . ?
C00R H00Q 0.99(5) . ?
C00R H00R 0.99(5) . ?
C00S H00S 1.05(6) . ?
C00S H00T 1.01(7) . ?
C00S H00U 0.97(6) . ?
C00T H00V 1.03(7) . ?
C00T H00W 1.05(6) . ?
C00T H00X 1.05(6) . ?
C00U H00Y 0.99(6) . ?
C00U H 1.04(6) . ?
C00U HA 1.05(6) . ?

loop_
_geom_torsion_atom_site_label_1
_geom_torsion_atom_site_label_2
_geom_torsion_atom_site_label_3
_geom_torsion_atom_site_label_4
_geom_torsion
_geom_torsion_site_symmetry_1
_geom_torsion_site_symmetry_2
_geom_torsion_site_symmetry_3
_geom_torsion_site_symmetry_4
_geom_torsion_publ_flag
N005 C007 C008 C00A 0.8(5) . . . . ?
N005 C007 C008 C00I -178.1(4) . . . . ?
N005 C007 C00H C00K 177.4(5) . . . . ?
N006 C009 C00B C00D 19.9(8) . . . . ?
N006 C009 C00B C00E 179.2(5) . . . . ?
C007 N005 C00C O001 30.8(6) . . . . ?
C007 N005 C00C O002 -149.3(5) . . . . ?
C007 N005 C00J C00A -2.3(5) . . . . ?
C007 N005 C00J C00G -177.2(4) . . . . ?
C007 C008 C00A C00J -2.3(5) . . . . ?
C007 C008 C00A C00O 172.3(4) . . . . ?
C007 C008 C00I C00M 0.2(7) . . . . ?
C007 C00H C00K C00M -0.2(8) . . . . ?
C008 C007 C00H C00K 0.5(7) . . . . ?
C008 C00A C00J N005 2.8(5) . . . . ?
C008 C00A C00J C00G 176.6(5) . . . . ?
C008 C00A C00O C00P -91.7(6) . . . . ?
C008 C00I C00M C00K 0.1(8) . . . . ?
C009 N006 C00P C00O 85.2(6) . . . . ?
C009 N006 C00R C00F -46.6(7) . . . . ?
C009 C00B C00D C00F -34.3(7) . . . . ?
C009 C00B C00D C00G 67.2(6) . . . . ?
C009 C00B C00E O003 18.3(7) . . . . ?
C009 C00B C00E O004 -159.2(6) . . . . ?
C00A C008 C00I C00M -178.3(5) . . . . ?
C00A C00O C00P N006 -55.4(7) . . . . ?
C00B C00D C00F C00L 127.8(5) . . . . ?
C00B C00D C00F C00R 8.3(7) . . . . ?
C00B C00D C00G C00J -7.8(7) . . . . ?
C00B C00D C00G C00L -129.7(5) . . . . ?
C00C O001 C00N C00S 174.6(5) . . . . ?
C00C O001 C00N C00T -67.6(6) . . . . ?
C00C O001 C00N C00U 58.2(6) . . . . ?
C00C N005 C007 C008 176.3(4) . . . . ?
C00C N005 C007 C00H -1.0(8) . . . . ?
C00C N005 C00J C00A -177.6(4) . . . . ?
C00C N005 C00J C00G 7.6(7) . . . . ?
C00D C00B C00E O003 177.4(4) . . . . ?
C00D C00B C00E O004 -0.1(8) . . . . ?
C00D C00F C00L C00G -11.3(4) . . . . ?
C00D C00F C00R N006 29.5(7) . . . . ?
C00D C00G C00J N005 89.4(6) . . . . ?
C00D C00G C00J C00A -83.9(7) . . . . ?
C00D C00G C00L C00F 10.9(4) . . . . ?
C00E C00B C00D C00F 165.5(5) . . . . ?
C00E C00B C00D C00G -93.1(6) . . . . ?
C00F C00D C00G C00J 111.1(5) . . . . ?
C00F C00D C00G C00L -10.8(4) . . . . ?
C00G C00D C00F C00L 10.9(4) . . . . ?
C00G C00D C00F C00R -108.6(5) . . . . ?
C00H C007 C008 C00A 178.4(4) . . . . ?
C00H C007 C008 C00I -0.5(7) . . . . ?
C00H C00K C00M C00I -0.1(8) . . . . ?
C00I C008 C00A C00J 176.4(5) . . . . ?
C00I C008 C00A C00O -9.0(8) . . . . ?
C00J N005 C007 C008 0.9(5) . . . . ?
C00J N005 C007 C00H -176.3(5) . . . . ?
C00J N005 C00C O001 -154.7(4) . . . . ?
C00J N005 C00C O002 25.2(8) . . . . ?
C00J C00A C00O C00P 81.4(7) . . . . ?
C00J C00G C00L C00F -108.0(5) . . . . ?
C00L C00F C00R N006 -72.8(6) . . . . ?
C00L C00G C00J N005 -167.5(4) . . . . ?
C00L C00G C00J C00A 19.3(8) . . . . ?
C00N O001 C00C O002 10.0(8) . . . . ?
C00N O001 C00C N005 -170.2(4) . . . . ?
C00O C00A C00J N005 -171.0(5) . . . . ?
C00O C00A C00J C00G 2.8(9) . . . . ?
C00P N006 C009 C00B -137.4(5) . . . . ?
C00P N006 C00R C00F 111.5(6) . . . . ?
C00Q O003 C00E O004 10.1(8) . . . . ?
C00Q O003 C00E C00B -167.5(5) . . . . ?
C00R N006 C009 C00B 21.0(7) . . . . ?
C00R N006 C00P C00O -72.4(6) . . . . ?
C00R C00F C00L C00G 103.6(5) . . . . ?
